data_2006459
loop_
_publ_author_name
'Clegg, William'
'Elsegood, Mark R.J.'
'Banister, Arthur J.'
'Hibbert, Thomas G.'

_publ_section_title
;
 5-(<i>o</i>-Chlorophenyl)-1,3-dithia-2,4-diazolylium
 Hexafluoroarsenate
;
_journal_issue 9
_journal_name_full 'Acta Crystallographica Section C'
_journal_page_first 1208
_journal_page_last 1211
_journal_paper_doi 10.1107/S0108270197009165
_journal_volume 53
_journal_year 1997
_chemical_formula_iupac '(C7 H4 Cl N2 S2) + , [As F6] -'
_chemical_formula_moiety 'C7 H4 Cl N2 S2 +,As F6 -'
_chemical_formula_sum 'C7 H4 As Cl F6 N2 S2'
_chemical_formula_weight 404.61
_chemical_name_systematic
;
 ?
;
_space_group_IT_number 14
_symmetry_cell_setting monoclinic
_symmetry_space_group_name_Hall '-P 2yn'
_symmetry_space_group_name_H-M 'P 1 21/n 1'
_audit_creation_method SHELXL
_cell_angle_alpha 90.00
_cell_angle_beta 116.257(12)
_cell_angle_gamma 90.00
_cell_formula_units_Z 16
_cell_length_a 25.760(4)
_cell_length_b 8.1590(18)
_cell_length_c 27.156(4)
_cell_measurement_reflns_used 28
_cell_measurement_temperature 160(2)
_cell_measurement_theta_max 12.47
_cell_measurement_theta_min 11.03
_cell_volume 5118.6(17)
_computing_cell_refinement DIF4
_computing_data_collection 'DIF4 (Stoe & Cie, 1988)'
_computing_data_reduction 'local programs'
_computing_molecular_graphics SHELXTL
_computing_publication_material 'SHELXTL and local programs'
_computing_structure_refinement SHELXTL
_computing_structure_solution 'SHELXTL (Sheldrick, 1994)'
_diffrn_ambient_temperature 160(2)
_diffrn_measurement_device 'Stoe-Siemens diffractometer with Cryostream cooler (Cosier & Glazer, 1986)'
_diffrn_measurement_method '\w/\q scans with on-line profile fitting (Clegg, 1981)'
_diffrn_radiation_monochromator graphite
_diffrn_radiation_source 'fine-focus sealed tube'
_diffrn_radiation_type MoK\a
_diffrn_radiation_wavelength 0.71073
_diffrn_reflns_av_R_equivalents 0.0584
_diffrn_reflns_av_sigmaI/netI 0.0371
_diffrn_reflns_limit_h_max 27
_diffrn_reflns_limit_h_min -27
_diffrn_reflns_limit_k_max 8
_diffrn_reflns_limit_k_min -5
_diffrn_reflns_limit_l_max 29
_diffrn_reflns_limit_l_min -26
_diffrn_reflns_number 7376
_diffrn_reflns_theta_max 22.51
_diffrn_reflns_theta_min 2.63
_diffrn_standards_decay_% 0
_diffrn_standards_interval_time 60
_diffrn_standards_number 4
_exptl_absorpt_coefficient_mu 3.249
_exptl_absorpt_correction_T_max 0.570
_exptl_absorpt_correction_T_min 0.404
_exptl_absorpt_correction_type 'empirical from \y scans (Sheldrick, 1994)'
_exptl_crystal_colour 'pale yellow'
_exptl_crystal_density_diffrn 2.100
_exptl_crystal_density_method 'not measured'
_exptl_crystal_description block
_exptl_crystal_F_000 3136
_exptl_crystal_size_max 0.44
_exptl_crystal_size_mid 0.26
_exptl_crystal_size_min 0.20
_refine_diff_density_max 0.549
_refine_diff_density_min -0.647
_refine_ls_extinction_method none
_refine_ls_goodness_of_fit_all 1.075
_refine_ls_goodness_of_fit_obs 1.091
_refine_ls_matrix_type full
_refine_ls_number_parameters 735
_refine_ls_number_reflns 6660
_refine_ls_number_restraints 0
_refine_ls_restrained_S_all 1.075
_refine_ls_restrained_S_obs 1.091
_refine_ls_R_factor_all 0.0646
_refine_ls_R_factor_obs .0413
_refine_ls_shift/esd_max 0.071
_refine_ls_shift/esd_mean 0.002
_refine_ls_structure_factor_coef Fsqd
_refine_ls_weighting_details 'w = 1/[\s^2^(Fo^2^)+(0.0346P)^2^+35.5110P] where P=(Fo^2^+2Fc^2^)/3'
_refine_ls_weighting_scheme calc
_refine_ls_wR_factor_all 0.1154
_refine_ls_wR_factor_obs .1001
_reflns_number_observed 5057
_reflns_number_total 6660
_reflns_observed_criterion >2\s(I)
_cod_data_source_file bm1156.cif
_cod_data_source_block ajb41
_cod_original_cell_volume 5118.6(16)
_cod_original_sg_symbol_H-M 'P 21/n'
_cod_database_code 2006459

loop_
_symmetry_equiv_pos_as_xyz
'x, y, z'
'-x+1/2, y+1/2, -z+1/2'
'-x, -y, -z'
'x-1/2, -y-1/2, z-1/2'

loop_
_atom_site_aniso_label
_atom_site_aniso_U_11
_atom_site_aniso_U_22
_atom_site_aniso_U_33
_atom_site_aniso_U_12
_atom_site_aniso_U_13
_atom_site_aniso_U_23
As1 .0265(4) .0221(4) .0250(4) -.0005(3) .0115(3) -.0008(3)
F1 .033(2) .036(3) .040(2) .0063(19) .0056(19) -.0026(19)
F2 .059(3) .034(3) .032(2) -.004(2) .026(2) -.0027(19)
F3 .044(2) .032(2) .048(2) -.009(2) .029(2) -.005(2)
F4 .056(3) .037(3) .038(2) -.004(2) .030(2) -.004(2)
F5 .038(2) .031(2) .042(2) -.0067(19) .0203(19) .0014(19)
F6 .033(2) .028(2) .052(3) .0048(19) .006(2) .006(2)
As2 .0325(4) .0296(5) .0344(4) -.0026(3) .0079(3) -.0011(3)
F7 .203(10) .043(4) .202(11) -.008(5) .179(10) .009(5)
F8 .033(4) .049(5) .220(11) .023(3) -.003(5) .000(5)
F9 .114(6) .035(4) .064(4) .007(4) -.025(4) -.017(3)
F10 .189(9) .057(5) .093(6) .013(5) .106(6) .019(4)
F11 .038(3) .041(4) .108(5) .001(3) .001(3) .009(4)
F12 .112(6) .039(4) .056(4) -.027(4) .036(4) -.024(3)
As3 .0347(4) .0272(4) .0306(4) -.0018(3) .0106(3) -.0002(3)
F13 .033(3) .065(4) .123(6) -.005(3) .028(3) .025(4)
F14 .158(7) .043(4) .129(7) .036(4) .109(6) .011(4)
F15 .065(4) .060(4) .099(5) -.024(3) .033(4) .015(4)
F16 .112(5) .034(3) .059(4) .013(3) .056(4) .001(3)
F17 .063(3) .063(4) .032(3) -.008(3) .013(2) .004(3)
F18 .101(5) .064(4) .042(3) .009(4) -.007(3) .022(3)
As4 .0325(4) .0245(4) .0258(4) -.0010(3) .0124(3) -.0002(3)
F19 .043(2) .046(3) .056(3) .017(2) .029(2) .011(2)
F20 .065(3) .060(3) .038(3) -.030(3) .000(2) -.004(2)
F21 .077(3) .035(3) .057(3) .022(2) .040(3) .008(2)
F22 .037(2) .035(3) .050(3) -.009(2) .007(2) -.009(2)
F23 .071(3) .037(3) .039(2) .003(2) .036(2) .006(2)
F24 .066(3) .045(3) .032(2) .004(2) .025(2) .008(2)
Cl1 .0319(10) .0690(15) .0358(11) -.0036(10) .0038(9) -.0017(10)
S1 .0324(10) .0321(11) .0396(10) -.0079(8) .0219(8) -.0057(8)
S2 .0389(10) .0305(11) .0255(9) -.0015(8) .0139(8) .0012(8)
N1 .028(3) .020(3) .029(3) -.005(3) .011(3) -.005(2)
N2 .044(4) .032(4) .039(3) -.005(3) .031(3) -.005(3)
C1 .032(4) .019(4) .027(4) .000(3) .014(3) .000(3)
C2 .030(4) .020(4) .033(4) -.002(3) .015(3) -.003(3)
C3 .036(4) .040(5) .030(4) -.001(4) .014(3) .001(3)
C4 .028(4) .070(7) .057(6) -.014(4) .019(4) .003(5)
C5 .045(5) .068(6) .058(6) -.008(5) .035(5) .010(5)
C6 .054(5) .050(5) .040(4) -.009(4) .029(4) .003(4)
C7 .032(4) .040(5) .030(4) .003(3) .014(3) .001(3)
Cl2 .0558(13) .0894(19) .0333(11) -.0251(13) .0109(10) -.0148(11)
S3 .0351(10) .0346(11) .0382(10) -.0037(9) .0162(9) -.0008(9)
S4 .0553(12) .0394(12) .0312(10) -.0013(10) .0231(9) -.0023(9)
N3 .054(4) .029(4) .048(4) -.005(3) .031(3) .001(3)
N4 .033(3) .037(4) .025(3) -.003(3) .009(3) -.002(3)
C8 .041(4) .024(4) .026(4) .000(3) .016(3) .002(3)
C9 .038(4) .023(4) .030(4) -.001(3) .016(3) .003(3)
C10 .056(5) .031(5) .027(4) .001(4) .017(4) .001(3)
C11 .070(6) .044(5) .037(4) .006(5) .029(4) .001(4)
C12 .085(7) .045(6) .048(5) .016(5) .048(5) .015(4)
C13 .051(5) .060(6) .058(6) .012(5) .035(5) .026(5)
C14 .045(5) .029(4) .037(4) -.007(4) .019(4) .003(3)
Cl3 .0426(11) .0745(16) .0276(10) -.0121(11) .0047(9) -.0028(10)
S5 .0277(9) .0390(12) .0357(10) .0002(8) .0126(8) .0007(9)
S6 .0446(11) .0374(12) .0297(10) .0014(9) .0202(9) -.0008(8)
N5 .050(4) .030(4) .051(4) .004(3) .034(3) .007(3)
N6 .031(3) .031(3) .028(3) .001(3) .013(3) -.003(3)
C15 .029(4) .026(4) .029(4) .002(3) .011(3) .005(3)
C16 .032(4) .027(4) .026(4) .002(3) .012(3) .003(3)
C17 .037(4) .040(5) .025(4) .000(4) .012(3) .006(3)
C18 .059(6) .049(5) .030(4) .003(4) .021(4) .000(4)
C19 .076(6) .038(5) .046(5) .022(4) .048(5) .011(4)
C20 .040(4) .055(5) .046(5) .015(4) .030(4) .017(4)
C21 .038(4) .046(5) .031(4) .006(4) .014(3) .001(4)
Cl4 .0287(11) .188(3) .0465(13) .0066(16) .0044(10) -.0167(17)
S7 .0312(10) .0357(11) .0259(9) .0024(8) .0120(8) -.0013(8)
S8 .0281(10) .0487(13) .0371(10) .0072(9) .0168(8) .0087(9)
N7 .041(4) .038(4) .041(4) .006(3) .026(3) .005(3)
N8 .025(3) .028(3) .031(3) -.001(3) .014(3) .001(3)
C22 .031(4) .019(4) .029(4) .003(3) .011(3) -.001(3)
C23 .029(4) .034(5) .044(4) .003(3) .018(4) .001(4)
C24 .032(5) .103(8) .046(5) .019(5) .015(4) .000(5)
C25 .035(5) .198(15) .075(7) .028(7) .030(5) .000(9)
C26 .069(7) .142(12) .087(8) .026(8) .057(7) -.003(8)
C27 .066(6) .078(7) .059(6) .004(5) .043(5) -.007(5)
C28 .047(5) .029(4) .043(5) .004(4) .026(4) -.006(4)

loop_
_atom_site_label
_atom_site_fract_x
_atom_site_fract_y
_atom_site_fract_z
_atom_site_U_iso_or_equiv
_atom_site_thermal_displace_type
_atom_site_calc_flag
_atom_site_refinement_flags
_atom_site_occupancy
_atom_site_disorder_group
_atom_site_type_symbol
As1 .32704(3) -.40621(9) .46853(3) .02450(19) Uani d . 1 . As
F1 .26373(16) -.3064(5) .42784(16) .0403(10) Uani d . 1 . F
F2 .32518(18) -.3201(5) .52553(15) .0395(10) Uani d . 1 . F
F3 .28851(17) -.5737(5) .47315(16) .0385(10) Uani d . 1 . F
F4 .32914(18) -.4898(5) .41182(16) .0407(10) Uani d . 1 . F
F5 .36572(16) -.2379(5) .46382(16) .0361(10) Uani d . 1 . F
F6 .39016(16) -.5054(5) .51049(17) .0427(11) Uani d . 1 . F
As2 .59741(3) .01080(10) .31488(3) .0347(2) Uani d . 1 . As
F7 .6205(5) .1047(8) .2725(5) .116(4) Uani d P .840(7) 1 F
F8 .6593(3) -.0907(9) .3483(5) .122(4) Uani d P .840(7) 1 F
F9 .6229(3) .1744(8) .3596(3) .095(3) Uani d P .840(7) 1 F
F10 .5721(4) -.0787(9) .3564(3) .097(3) Uani d P .840(7) 1 F
F11 .5339(2) .1181(7) .2839(3) .074(2) Uani d P .840(7) 1 F
F12 .5679(3) -.1460(7) .2706(2) .070(2) Uani d P .840(7) 1 F
F7A .5626(12) .066(3) .2524(10) .042(8) Uiso d P .160(7) 2 F
F8A .6283(13) -.154(4) .2906(12) .051(9) Uiso d P .160(7) 2 F
F9A .6524(10) .127(3) .3196(10) .029(7) Uiso d P .160(7) 2 F
F10A .6386(11) -.069(3) .3776(9) .026(6) Uiso d P .160(7) 2 F
F11A .5718(19) .151(5) .3388(17) .084(12) Uiso d P .160(7) 2 F
F12A .5490(12) -.133(4) .3110(13) .053(9) Uiso d P .160(7) 2 F
As3 .89213(3) .06218(9) .67842(3) .0322(2) Uani d . 1 . As
F13 .9487(2) .1833(8) .6848(3) .076(2) Uani d P .918(7) 1 F
F14 .9160(4) -.0930(7) .6527(3) .093(3) Uani d P .918(7) 1 F
F15 .8338(2) -.0549(7) .6710(3) .076(2) Uani d P .918(7) 1 F
F16 .8653(3) .2210(6) .7026(2) .0615(17) Uani d P .918(7) 1 F
F17 .8528(2) .1410(7) .61359(18) .0556(16) Uani d P .918(7) 1 F
F18 .9295(3) -.0143(8) .7424(2) .083(2) Uani d P .918(7) 1 F
F13A .9352(19) .199(6) .7233(18) .029(13) Uiso d P .082(7) 2 F
F14A .951(2) -.082(6) .697(2) .035(14) Uiso d P .082(7) 2 F
F15A .856(2) -.097(7) .639(2) .048(16) Uiso d P .082(7) 2 F
F16A .841(3) .177(10) .660(4) .09(2) Uiso d P .082(7) 2 F
F17A .919(3) .140(8) .636(3) .055(17) Uiso d P .082(7) 2 F
F18A .881(2) -.035(7) .732(2) .043(15) Uiso d P .082(7) 2 F
As4 .67664(3) .16629(9) .03314(3) .0278(2) Uani d . 1 . As
F19 .72245(18) .0138(5) .03319(17) .0457(11) Uani d . 1 . F
F20 .7345(2) .2808(6) .07646(17) .0626(14) Uani d . 1 . F
F21 .6301(2) .3176(5) .03329(18) .0530(12) Uani d . 1 . F
F22 .61917(17) .0516(5) -.01113(17) .0453(11) Uani d . 1 . F
F23 .67264(19) .0760(5) .08821(16) .0448(11) Uani d . 1 . F
F24 .68054(19) .2585(5) -.02207(16) .0462(11) Uani d . 1 . F
Cl1 .49000(8) .2026(3) .52687(8) .0497(5) Uani d . 1 . Cl
S1 .26608(8) .0656(2) .44334(7) .0325(4) Uani d . 1 . S
S2 .37642(8) .1061(2) .51537(7) .0317(4) Uani d . 1 . S
N1 .3043(2) .1148(7) .4125(2) .0264(13) Uani d . 1 . N
N2 .3114(3) .0603(7) .5057(2) .0340(14) Uani d . 1 . N
C1 .3601(3) .1386(8) .4462(3) .0261(16) Uani d . 1 . C
C2 .4001(3) .1861(8) .4240(3) .0273(16) Uani d . 1 . C
C3 .4591(3) .2169(10) .4558(3) .0353(18) Uani d . 1 . C
C4 .4935(3) .2667(11) .4312(3) .052(2) Uani d . 1 . C
H4 .5332 .2906 .4534 .062 Uiso calc R 1 . H
C5 .4711(3) .2822(12) .3756(3) .052(2) Uani d . 1 . C
H5 .4952 .3151 .3591 .063 Uiso calc R 1 . H
C6 .4133(3) .2497(10) .3433(3) .045(2) Uani d . 1 . C
H6 .3976 .2607 .3045 .054 Uiso calc R 1 . H
C7 .3780(3) .2014(9) .3670(3) .0337(17) Uani d . 1 . C
H7 .3383 .1783 .3443 .040 Uiso calc R 1 . H
Cl2 .56115(10) -.6337(3) .17321(8) .0627(7) Uani d . 1 . Cl
S3 .56599(8) -.5187(2) .27602(8) .0359(5) Uani d . 1 . S
S4 .63866(9) -.4446(3) .37933(7) .0405(5) Uani d . 1 . S
N3 .5734(3) -.4725(8) .3366(3) .0406(16) Uani d . 1 . N
N4 .6732(2) -.4761(7) .3440(2) .0330(14) Uani d . 1 . N
C8 .6398(3) -.5136(8) .2925(3) .0298(16) Uani d . 1 . C
C9 .6656(3) -.5427(8) .2548(3) .0304(16) Uani d . 1 . C
C10 .6354(3) -.6014(9) .2006(3) .0386(19) Uani d . 1 . C
C11 .6632(4) -.6313(10) .1684(3) .049(2) Uani d . 1 . C
H11 .6423 -.6740 .1324 .058 Uiso calc R 1 . H
C12 .7211(4) -.5992(11) .1886(3) .053(2) Uani d . 1 . C
H12 .7403 -.6202 .1664 .063 Uiso calc R 1 . H
C13 .7522(4) -.5370(11) .2408(4) .052(2) Uani d . 1 . C
H13 .7921 -.5119 .2539 .063 Uiso calc R 1 . H
C14 .7246(3) -.5113(9) .2738(3) .0363(18) Uani d . 1 . C
H14 .7463 -.4716 .3101 .044 Uiso calc R 1 . H
Cl3 .93860(9) -.3085(3) .82396(7) .0522(6) Uani d . 1 . Cl
S5 .92616(8) -.4203(2) .71762(7) .0347(4) Uani d . 1 . S
S6 .84900(8) -.4782(2) .61477(7) .0358(5) Uani d . 1 . S
N5 .9155(3) -.4635(8) .6556(3) .0394(16) Uani d . 1 . N
N6 .8170(2) -.4412(7) .6523(2) .0302(14) Uani d . 1 . N
C15 .8535(3) -.4114(8) .7042(3) .0285(16) Uani d . 1 . C
C16 .8303(3) -.3793(9) .7437(3) .0282(16) Uani d . 1 . C
C17 .8639(3) -.3273(9) .7981(3) .0347(18) Uani d . 1 . C
C18 .8388(4) -.2947(10) .8326(3) .045(2) Uani d . 1 . C
H18 .8618 -.2564 .8689 .054 Uiso calc R 1 . H
C19 .7804(4) -.3178(10) .8143(3) .046(2) Uani d . 1 . C
H19 .7634 -.2962 .8383 .055 Uiso calc R 1 . H
C20 .7458(3) -.3723(10) .7613(3) .043(2) Uani d . 1 . C
H20 .7056 -.3897 .7492 .052 Uiso calc R 1 . H
C21 .7710(3) -.4010(10) .7263(3) .0389(19) Uani d . 1 . C
H21 .7475 -.4360 .6898 .047 Uiso calc R 1 . H
Cl4 .52057(9) -.3010(5) -.02610(10) .0923(11) Uani d . 1 . Cl
S7 .63927(7) -.3377(2) -.00879(7) .0312(4) Uani d . 1 . S
S8 .74831(8) -.3480(3) .06729(8) .0371(5) Uani d . 1 . S
N7 .7060(3) -.3633(8) .0042(2) .0368(15) Uani d . 1 . N
N8 .7064(2) -.3084(7) .0948(2) .0277(13) Uani d . 1 . N
C22 .6508(3) -.3013(8) .0587(3) .0275(16) Uani d . 1 . C
C23 .6068(3) -.2607(9) .0775(3) .0348(18) Uani d . 1 . C
C24 .5483(3) -.2578(14) .0433(3) .061(3) Uani d . 1 . C
C25 .5089(4) -.2141(19) .0638(5) .101(5) Uani d . 1 . C
H25 .4687 -.2079 .0399 .121 Uiso calc R 1 . H
C26 .5291(5) -.1804(17) .1189(5) .092(4) Uani d . 1 . C
H26 .5024 -.1549 .1332 .110 Uiso calc R 1 . H
C27 .5876(4) -.1832(13) .1536(4) .062(3) Uani d . 1 . C
H27 .6015 -.1583 .1915 .074 Uiso calc R 1 . H
C28 .6256(3) -.2227(9) .1323(3) .0372(18) Uani d . 1 . C
H28 .6660 -.2239 .1560 .045 Uiso calc R 1 . H

loop_
_atom_type_symbol
_atom_type_description
_atom_type_scat_dispersion_real
_atom_type_scat_dispersion_imag
_atom_type_scat_source
C C 0.0033 0.0016 'International Tables Vol C Tables 4.2.6.8 and 6.1.1.4'
H H 0.0000 0.0000 'International Tables Vol C Tables 4.2.6.8 and 6.1.1.4'
N N 0.0061 0.0033 'International Tables Vol C Tables 4.2.6.8 and 6.1.1.4'
F F 0.0171 0.0103 'International Tables Vol C Tables 4.2.6.8 and 6.1.1.4'
S S 0.1246 0.1234 'International Tables Vol C Tables 4.2.6.8 and 6.1.1.4'
Cl Cl 0.1484 0.1585 'International Tables Vol C Tables 4.2.6.8 and 6.1.1.4'
As As 0.0499 2.0058 'International Tables Vol C Tables 4.2.6.8 and 6.1.1.4'

loop_
_geom_angle_atom_site_label_1
_geom_angle_atom_site_label_2
_geom_angle_atom_site_label_3
_geom_angle
_geom_angle_publ_flag
F4 As1 F1 90.5(2) no
F4 As1 F6 90.7(2) no
F1 As1 F6 178.8(2) no
F4 As1 F2 179.4(2) no
F1 As1 F2 89.3(2) no
F6 As1 F2 89.5(2) no
F4 As1 F3 89.88(19) no
F1 As1 F3 90.5(2) no
F6 As1 F3 89.1(2) no
F2 As1 F3 90.70(19) no
F4 As1 F5 90.07(19) no
F1 As1 F5 89.4(2) no
F6 As1 F5 90.92(19) no
F2 As1 F5 89.35(19) no
F3 As1 F5 179.94(17) no
F7A As2 F11A 95.3(18) no
F7A As2 F9A 89.0(13) no
F11A As2 F9A 93.0(17) no
F7A As2 F12A 94.4(15) no
F11A As2 F12A 95.6(19) no
F9A As2 F12A 170.5(13) no
F7A As2 F10A 171.6(13) no
F11A As2 F10A 93.1(17) no
F9A As2 F10A 90.5(12) no
F12A As2 F10A 84.9(13) no
F8 As2 F12 91.9(4) no
F8 As2 F7 93.2(5) no
F12 As2 F7 92.4(4) no
F8 As2 F10 88.9(5) no
F12 As2 F10 87.8(3) no
F7 As2 F10 177.9(4) no
F8 As2 F11 176.9(5) no
F12 As2 F11 90.3(3) no
F7 As2 F11 88.9(4) no
F10 As2 F11 89.0(4) no
F8 As2 F9 91.5(4) no
F12 As2 F9 176.0(4) no
F7 As2 F9 89.4(4) no
F10 As2 F9 90.2(4) no
F11 As2 F9 86.2(3) no
F7A As2 F8A 87.3(14) no
F11A As2 F8A 177.3(18) no
F9A As2 F8A 87.4(13) no
F12A As2 F8A 83.8(14) no
F10A As2 F8A 84.3(12) no
F16A As3 F13A 92(4) no
F14 As3 F18 90.2(4) no
F16A As3 F15A 96(4) no
F13A As3 F15A 172(2) no
F14 As3 F13 91.5(4) no
F18 As3 F13 92.1(3) no
F14 As3 F15 89.6(4) no
F18 As3 F15 89.2(3) no
F13 As3 F15 178.3(3) no
F16A As3 F17A 96(4) no
F13A As3 F17A 85(3) no
F15A As3 F17A 98(3) no
F14 As3 F17 90.8(3) no
F18 As3 F17 178.8(3) no
F13 As3 F17 88.7(3) no
F15 As3 F17 90.0(3) no
F14 As3 F16 177.8(4) no
F18 As3 F16 91.6(3) no
F13 As3 F16 89.7(3) no
F15 As3 F16 89.2(3) no
F17 As3 F16 87.4(3) no
F16A As3 F14A 177(4) no
F13A As3 F14A 91(2) no
F15A As3 F14A 81(3) no
F17A As3 F14A 84(3) no
F16A As3 F18A 96(4) no
F13A As3 F18A 90(2) no
F15A As3 F18A 86(3) no
F17A As3 F18A 167(3) no
F14A As3 F18A 84(2) no
F20 As4 F22 179.0(2) no
F20 As4 F23 90.3(2) no
F22 As4 F23 90.6(2) no
F20 As4 F19 90.4(2) no
F22 As4 F19 89.1(2) no
F23 As4 F19 89.7(2) no
F20 As4 F21 90.1(3) no
F22 As4 F21 90.4(2) no
F23 As4 F21 89.7(2) no
F19 As4 F21 179.2(2) no
F20 As4 F24 89.5(2) no
F22 As4 F24 89.6(2) no
F23 As4 F24 179.5(2) no
F19 As4 F24 90.7(2) no
F21 As4 F24 89.9(2) no
N2 S1 N1 103.6(3) yes
N2 S2 C1 96.9(3) yes
C1 N1 S1 113.7(4) yes
S1 N2 S2 112.8(3) yes
N1 C1 C2 119.9(6) yes
N1 C1 S2 112.9(5) yes
C2 C1 S2 127.2(5) yes
C3 C2 C7 117.8(6) no
C3 C2 C1 124.5(6) no
C7 C2 C1 117.7(6) no
C2 C3 C4 120.4(7) no
C2 C3 Cl1 120.8(5) no
C4 C3 Cl1 118.7(6) no
C5 C4 C3 121.0(7) no
C4 C5 C6 119.7(7) no
C5 C6 C7 120.4(7) no
C6 C7 C2 120.7(7) no
N3 S3 C8 96.2(3) yes
N3 S4 N4 103.3(3) yes
S4 N3 S3 113.0(4) yes
C8 N4 S4 113.7(5) yes
N4 C8 C9 119.7(6) yes
N4 C8 S3 113.7(5) yes
C9 C8 S3 126.5(5) yes
C14 C9 C10 117.1(7) no
C14 C9 C8 118.0(6) no
C10 C9 C8 124.9(6) no
C11 C10 C9 121.5(7) no
C11 C10 Cl2 119.0(6) no
C9 C10 Cl2 119.5(6) no
C12 C11 C10 119.5(8) no
C11 C12 C13 121.2(8) no
C12 C13 C14 119.3(8) no
C13 C14 C9 121.4(7) no
N5 S5 C15 96.8(3) yes
N5 S6 N6 104.0(3) yes
S6 N5 S5 112.3(4) yes
C15 N6 S6 113.0(5) yes
N6 C15 C16 119.0(6) yes
N6 C15 S5 113.9(5) yes
C16 C15 S5 127.1(5) yes
C21 C16 C17 117.9(6) no
C21 C16 C15 117.9(6) no
C17 C16 C15 124.2(6) no
C18 C17 C16 121.0(7) no
C18 C17 Cl3 118.4(6) no
C16 C17 Cl3 120.5(5) no
C19 C18 C17 119.8(7) no
C18 C19 C20 121.1(7) no
C19 C20 C21 119.0(7) no
C16 C21 C20 121.3(7) no
N7 S7 C22 97.1(3) yes
N7 S8 N8 103.9(3) yes
S8 N7 S7 112.6(3) yes
C22 N8 S8 113.1(5) yes
N8 C22 C23 119.7(6) yes
N8 C22 S7 113.2(5) yes
C23 C22 S7 127.1(5) yes
C24 C23 C28 118.7(7) no
C24 C23 C22 123.4(7) no
C28 C23 C22 117.9(6) no
C23 C24 C25 120.3(8) no
C23 C24 Cl4 122.2(6) no
C25 C24 Cl4 117.5(7) no
C26 C25 C24 119.4(9) no
C27 C26 C25 120.7(9) no
C26 C27 C28 118.8(8) no
C27 C28 C23 122.0(8) no

loop_
_geom_bond_atom_site_label_1
_geom_bond_atom_site_label_2
_geom_bond_site_symmetry_2
_geom_bond_distance
_geom_bond_publ_flag
As1 F4 . 1.707(4) no
As1 F1 . 1.718(4) no
As1 F6 . 1.720(4) no
As1 F2 . 1.720(4) no
As1 F3 . 1.726(4) no
As1 F5 . 1.734(4) no
As2 F7A . 1.59(3) no
As2 F11A . 1.59(4) no
As2 F9A . 1.66(2) no
As2 F8 . 1.664(6) no
As2 F12A . 1.68(3) no
As2 F10A . 1.69(2) no
As2 F12 . 1.689(5) no
As2 F7 . 1.694(7) no
As2 F10 . 1.696(6) no
As2 F11 . 1.713(6) no
As2 F9 . 1.727(6) no
As2 F8A . 1.83(3) no
As3 F16A . 1.52(8) no
As3 F13A . 1.66(5) no
As3 F14 . 1.688(6) no
As3 F18 . 1.691(5) no
As3 F15A . 1.68(6) no
As3 F13 . 1.706(5) no
As3 F15 . 1.714(5) no
As3 F17A . 1.70(6) no
As3 F17 . 1.721(5) no
As3 F16 . 1.728(5) no
As3 F14A . 1.80(5) no
As3 F18A . 1.80(5) no
As4 F20 . 1.710(4) no
As4 F22 . 1.714(4) no
As4 F23 . 1.710(4) no
As4 F19 . 1.715(4) no
As4 F21 . 1.722(4) no
As4 F24 . 1.720(4) no
Cl1 C3 . 1.735(7) no
S1 N2 . 1.576(6) yes
S1 N1 . 1.602(6) yes
S2 N2 . 1.621(6) yes
S2 C1 . 1.753(6) yes
N1 C1 . 1.333(8) yes
C1 C2 . 1.459(9) yes
C2 C3 . 1.400(9) no
C2 C7 . 1.399(9) no
C3 C4 . 1.385(10) no
C4 C5 . 1.365(11) no
C5 C6 . 1.379(11) no
C6 C7 . 1.384(10) no
Cl2 C10 . 1.738(8) no
S3 N3 . 1.615(6) yes
S3 C8 . 1.751(7) yes
S4 N3 . 1.580(7) yes
S4 N4 . 1.591(6) yes
N4 C8 . 1.315(8) yes
C8 C9 . 1.465(9) yes
C9 C14 . 1.396(10) no
C9 C10 . 1.410(10) no
C10 C11 . 1.376(11) no
C11 C12 . 1.367(12) no
C12 C13 . 1.378(12) no
C13 C14 . 1.383(11) no
Cl3 C17 . 1.739(7) no
S5 N5 . 1.620(6) yes
S5 C15 . 1.744(7) yes
S6 N5 . 1.580(7) yes
S6 N6 . 1.598(6) yes
N6 C15 . 1.326(8) yes
C15 C16 . 1.463(9) yes
C16 C21 . 1.395(10) no
C16 C17 . 1.407(9) no
C17 C18 . 1.380(10) no
C18 C19 . 1.372(11) no
C19 C20 . 1.388(11) no
C20 C21 . 1.388(10) no
Cl4 C24 . 1.730(9) no
S7 N7 . 1.609(6) yes
S7 C22 . 1.747(7) yes
S8 N7 . 1.577(6) yes
S8 N8 . 1.596(5) yes
N8 C22 . 1.332(8) yes
C22 C23 . 1.471(10) yes
C23 C24 . 1.378(10) no
C23 C28 . 1.382(10) no
C24 C25 . 1.402(12) no
C25 C26 . 1.378(14) no
C26 C27 . 1.381(13) no
C27 C28 . 1.377(10) no
